data_4501085
loop_
_publ_author_name
'Roy, Sandipan'
'Biradha, Kumar'

_publ_section_title
;
 Two-Component Supramolecular Organic Hosts as Colorimetric Indicators for
 Aromatic Guests: Visual Molecular Recognition via Cation&#x2212;\p
 Interactions
;
_journal_issue 9
_journal_name_full 'Crystal Growth &amp; Design'
_journal_page_first 4120
_journal_paper_doi 10.1021/cg200690c
_journal_volume 11
_journal_year 2011
_chemical_formula_sum 'C56 H38 N2 O16'
_chemical_formula_weight 994.88
_chemical_name_systematic
; 
 ? 
;
_space_group_IT_number 14
_symmetry_cell_setting monoclinic
_symmetry_space_group_name_Hall '-P 2yn'
_symmetry_space_group_name_H-M 'P 1 21/n 1'
_atom_sites_solution_hydrogens geom
_atom_sites_solution_primary direct
_atom_sites_solution_secondary difmap
_audit_creation_method SHELXL-97
_cell_angle_alpha 90.00
_cell_angle_beta 90.121(3)
_cell_angle_gamma 90.00
_cell_formula_units_Z 2
_cell_length_a 13.5901(12)
_cell_length_b 7.9936(7)
_cell_length_c 21.3350(19)
_cell_measurement_reflns_used 4539
_cell_measurement_temperature 293(2)
_cell_measurement_theta_max 26.00
_cell_measurement_theta_min 1.77
_cell_volume 2317.7(4)
_computing_structure_refinement 'SHELXL-97 (Sheldrick, 1997)'
_computing_structure_solution 'SHELXS-97 (Sheldrick, 1990)'
_diffrn_ambient_temperature 293(2)
_diffrn_measured_fraction_theta_full 0.999
_diffrn_measured_fraction_theta_max 0.999
_diffrn_measurement_device_type 'Bruker CCD APEX 2'
_diffrn_measurement_method hemisphere
_diffrn_radiation_monochromator graphite
_diffrn_radiation_source 'fine-focus sealed tube'
_diffrn_radiation_type MoK\a
_diffrn_radiation_wavelength 0.71073
_diffrn_reflns_av_R_equivalents 0.0381
_diffrn_reflns_av_sigmaI/netI 0.0263
_diffrn_reflns_limit_h_max 16
_diffrn_reflns_limit_h_min -16
_diffrn_reflns_limit_k_max 9
_diffrn_reflns_limit_k_min -8
_diffrn_reflns_limit_l_max 25
_diffrn_reflns_limit_l_min -26
_diffrn_reflns_number 28150
_diffrn_reflns_theta_full 26.00
_diffrn_reflns_theta_max 26.00
_diffrn_reflns_theta_min 1.77
_exptl_absorpt_coefficient_mu 0.106
_exptl_absorpt_correction_T_max 0.988
_exptl_absorpt_correction_T_min 0.980
_exptl_absorpt_correction_type empirical
_exptl_absorpt_process_details sadabs
_exptl_crystal_colour 'yellowish green'
_exptl_crystal_density_diffrn 1.426
_exptl_crystal_density_meas ?
_exptl_crystal_density_method 'not measured'
_exptl_crystal_description needle
_exptl_crystal_F_000 1032
_exptl_crystal_size_max 0.22
_exptl_crystal_size_mid 0.16
_exptl_crystal_size_min 0.11
_refine_diff_density_max 0.577
_refine_diff_density_min -0.383
_refine_diff_density_rms 0.045
_refine_ls_extinction_method none
_refine_ls_goodness_of_fit_ref 1.263
_refine_ls_hydrogen_treatment mixed
_refine_ls_matrix_type full
_refine_ls_number_parameters 355
_refine_ls_number_reflns 4539
_refine_ls_number_restraints 0
_refine_ls_restrained_S_all 1.263
_refine_ls_R_factor_all 0.0792
_refine_ls_R_factor_gt 0.0546
_refine_ls_shift/su_max 0.062
_refine_ls_shift/su_mean 0.003
_refine_ls_structure_factor_coef Fsqd
_refine_ls_weighting_details 'calc w=1/[\s^2^(Fo^2^)+(0.1000P)^2^+0.0000P] where P=(Fo^2^+2Fc^2^)/3'
_refine_ls_weighting_scheme calc
_refine_ls_wR_factor_gt 0.1676
_refine_ls_wR_factor_ref 0.1809
_reflns_number_gt 3332
_reflns_number_total 4539
_reflns_threshold_expression >2sigma(I)
_cod_data_source_file cg200690c_si_002.cif
_cod_data_source_block 5
_cod_depositor_comments
;
The following automatic conversions were performed:

'_symmetry_cell_setting' value 'Monoclinic' changed to 'monoclinic'
according to /home/saulius/struct/CIF-dictionaries/cif_core.dic
dictionary named 'cif_core.dic' version 2.4.1 from 2010-06-29.

Automatic conversion script
Id: cif_fix_values 1715 2011-07-08 13:25:40Z adriana 

The following automatic conversions were performed:

'_exptl_crystal_density_meas' value 'not measured' was changed to '?'
- the value is perceived as not measured.

Automatic conversion script
Id: cif_fix_values 3008 2015-01-20 13:52:24Z robertas 
;
_cod_original_sg_symbol_H-M P21/n
_cod_database_code 4501085

loop_
_symmetry_equiv_pos_as_xyz
'x, y, z'
'-x+1/2, y+1/2, -z+1/2'
'-x, -y, -z'
'x-1/2, -y-1/2, z-1/2'

loop_
_atom_site_label
_atom_site_type_symbol
_atom_site_fract_x
_atom_site_fract_y
_atom_site_fract_z
_atom_site_U_iso_or_equiv
_atom_site_adp_type
_atom_site_occupancy
_atom_site_symmetry_multiplicity
_atom_site_calc_flag
_atom_site_refinement_flags
O11 O 0.18416(12) 0.0920(3) 0.25690(9) 0.0743(6) Uani 1 1 d .
H11O H 0.2451(19) 0.107(3) 0.2546(11) 0.050 Uiso 1 1 d .
O12 O 0.19330(12) 0.1597(3) 0.15786(9) 0.0874(7) Uani 1 1 d .
O13 O -0.23291(12) 0.3675(3) 0.09748(10) 0.0778(6) Uani 1 1 d .
O14 O -0.16215(12) 0.5591(2) 0.15516(10) 0.0638(5) Uani 1 1 d .
H14O H -0.1146(17) 0.570(3) 0.1827(11) 0.050 Uiso 1 1 d .
C11 C -0.01376(13) 0.2720(2) 0.17110(9) 0.0321(4) Uani 1 1 d .
C12 C 0.03605(14) 0.1464(2) 0.20452(9) 0.0360(5) Uani 1 1 d .
C13 C -0.01634(16) 0.0235(3) 0.23594(11) 0.0505(6) Uani 1 1 d .
H13 H 0.0171 -0.0577 0.2588 0.061 Uiso 1 1 calc R
C14 C -0.11743(18) 0.0209(3) 0.23355(13) 0.0621(7) Uani 1 1 d .
H14 H -0.1521 -0.0644 0.2533 0.075 Uiso 1 1 calc R
C15 C -0.16731(16) 0.1454(3) 0.20179(12) 0.0535(6) Uani 1 1 d .
H15 H -0.2357 0.1439 0.2005 0.064 Uiso 1 1 calc R
C16 C -0.11696(13) 0.2711(3) 0.17204(9) 0.0388(5) Uani 1 1 d .
C17 C 0.14521(14) 0.1370(3) 0.20392(10) 0.0420(5) Uani 1 1 d .
C18 C -0.17502(14) 0.4029(3) 0.13828(11) 0.0481(6) Uani 1 1 d .
O21 O -0.03525(10) 0.59824(19) 0.24397(7) 0.0490(4) Uani 1 1 d .
O22 O 0.12432(11) 0.6218(2) 0.26151(8) 0.0586(5) Uani 1 1 d .
O23 O 0.08388(15) 0.1748(3) -0.01214(9) 0.0806(7) Uani 1 1 d .
H23O H 0.0494(17) 0.082(3) -0.0298(11) 0.050 Uiso 1 1 d .
O24 O -0.02499(15) 0.1113(2) 0.05990(8) 0.0743(6) Uani 1 1 d .
C21 C 0.04108(12) 0.3978(2) 0.13272(9) 0.0306(4) Uani 1 1 d .
C22 C 0.07398(13) 0.5479(2) 0.15918(9) 0.0352(5) Uani 1 1 d .
C23 C 0.12570(15) 0.6628(3) 0.12346(11) 0.0481(6) Uani 1 1 d .
H23 H 0.1478 0.7614 0.1419 0.058 Uiso 1 1 calc R
C24 C 0.14488(16) 0.6329(3) 0.06097(11) 0.0499(6) Uani 1 1 d .
H24 H 0.1775 0.7126 0.0370 0.060 Uiso 1 1 calc R
C25 C 0.11541(14) 0.4844(3) 0.03447(10) 0.0430(5) Uani 1 1 d .
H25 H 0.1298 0.4628 -0.0074 0.052 Uiso 1 1 calc R
C26 C 0.06441(13) 0.3661(3) 0.06943(9) 0.0347(5) Uani 1 1 d .
C27 C 0.05221(14) 0.5903(3) 0.22674(10) 0.0400(5) Uani 1 1 d .
C28 C 0.03719(14) 0.2059(3) 0.03912(9) 0.0418(5) Uani 1 1 d .
N11A N 0.41211(14) 0.2802(3) 0.12888(10) 0.0531(5) Uani 1 1 d .
H11N H 0.3873(16) 0.211(3) 0.1632(11) 0.050 Uiso 1 1 d .
C11A C 0.34953(18) 0.3550(4) 0.09041(15) 0.0742(9) Uani 1 1 d .
H11A H 0.2825 0.3499 0.0988 0.089 Uiso 1 1 calc R
C12A C 0.38124(16) 0.4392(4) 0.03894(13) 0.0645(8) Uani 1 1 d .
H12A H 0.3360 0.4871 0.0115 0.077 Uiso 1 1 calc R
C13A C 0.48141(13) 0.4535(2) 0.02745(9) 0.0357(5) Uani 1 1 d .
C14A C 0.54426(15) 0.3760(3) 0.06924(10) 0.0458(5) Uani 1 1 d .
H14A H 0.6119 0.3830 0.0634 0.055 Uiso 1 1 calc R
C15A C 0.50741(17) 0.2889(3) 0.11913(10) 0.0496(6) Uani 1 1 d .
H15A H 0.5504 0.2351 0.1465 0.060 Uiso 1 1 calc R
C101 C 0.6290(5) 0.9577(5) 0.0314(2) 0.1187(16) Uani 1 1 d .
C102 C 0.5252(4) 0.9614(4) 0.02628(16) 0.0979(13) Uani 1 1 d .
C103 C 0.4718(4) 0.8877(4) 0.07500(17) 0.0994(13) Uani 1 1 d .
C104 C 0.5197(5) 0.8140(5) 0.12605(19) 0.1180(16) Uani 1 1 d .
H104 H 0.4830 0.7665 0.1582 0.142 Uiso 1 1 calc R
C105 C 0.6199(5) 0.8115(6) 0.1289(3) 0.1343(18) Uani 1 1 d .
H105 H 0.6514 0.7611 0.1628 0.161 Uiso 1 1 calc R
C106 C 0.6735(4) 0.8822(6) 0.0826(2) 0.1293(16) Uani 1 1 d .
H106 H 0.7418 0.8801 0.0852 0.155 Uiso 1 1 calc R
C107 C 0.6604(4) 1.0283(8) -0.0179(4) 0.0828(19) Uani 0.50 1 d P
H107 H 0.7288 1.0292 -0.0201 0.099 Uiso 0.50 1 calc PR
C108 C 0.3817(5) 0.8978(7) 0.0678(3) 0.0681(15) Uani 0.50 1 d P
H108 H 0.3411 0.8521 0.0983 0.082 Uiso 0.50 1 calc PR

loop_
_atom_site_aniso_label
_atom_site_aniso_U_11
_atom_site_aniso_U_22
_atom_site_aniso_U_33
_atom_site_aniso_U_23
_atom_site_aniso_U_13
_atom_site_aniso_U_12
O11 0.0414(8) 0.1254(19) 0.0559(11) 0.0324(11) -0.0005(8) 0.0064(10)
O12 0.0464(9) 0.149(2) 0.0670(13) 0.0518(13) 0.0154(9) 0.0189(11)
O13 0.0486(9) 0.1045(16) 0.0801(14) 0.0029(12) -0.0297(9) -0.0049(9)
O14 0.0465(9) 0.0628(12) 0.0819(13) 0.0022(10) -0.0172(9) 0.0123(8)
C11 0.0332(9) 0.0350(11) 0.0281(9) -0.0073(8) 0.0015(7) -0.0039(8)
C12 0.0414(10) 0.0345(11) 0.0321(10) -0.0025(9) 0.0041(8) 0.0001(8)
C13 0.0535(12) 0.0457(14) 0.0523(14) 0.0093(11) 0.0092(10) -0.0018(10)
C14 0.0573(14) 0.0547(16) 0.0743(18) 0.0115(14) 0.0160(12) -0.0168(12)
C15 0.0403(11) 0.0599(16) 0.0603(15) -0.0031(13) 0.0085(10) -0.0134(10)
C16 0.0328(9) 0.0461(13) 0.0374(11) -0.0069(9) 0.0017(8) -0.0060(8)
C17 0.0421(11) 0.0424(12) 0.0416(12) 0.0117(10) 0.0071(9) 0.0076(9)
C18 0.0272(9) 0.0650(17) 0.0521(14) 0.0025(12) -0.0004(9) -0.0033(9)
O21 0.0413(8) 0.0539(10) 0.0518(10) -0.0149(7) 0.0074(7) -0.0027(7)
O22 0.0432(8) 0.0810(12) 0.0515(10) -0.0290(9) -0.0025(7) -0.0056(8)
O23 0.0917(13) 0.0853(15) 0.0650(12) -0.0379(11) 0.0391(10) -0.0367(11)
O24 0.0947(13) 0.0760(13) 0.0522(11) -0.0301(9) 0.0278(10) -0.0417(10)
C21 0.0253(8) 0.0349(11) 0.0318(10) -0.0009(8) -0.0018(7) 0.0021(7)
C22 0.0309(9) 0.0346(11) 0.0400(11) -0.0025(9) -0.0008(8) -0.0013(7)
C23 0.0472(11) 0.0385(13) 0.0585(15) 0.0018(11) 0.0040(10) -0.0063(9)
C24 0.0506(12) 0.0480(15) 0.0511(14) 0.0137(11) 0.0069(10) -0.0070(10)
C25 0.0395(10) 0.0562(15) 0.0332(11) 0.0071(10) 0.0025(8) 0.0009(9)
C26 0.0307(9) 0.0450(12) 0.0285(10) 0.0010(9) -0.0012(7) 0.0025(8)
C27 0.0398(10) 0.0359(12) 0.0445(12) -0.0090(9) 0.0013(9) -0.0015(8)
C28 0.0376(10) 0.0566(14) 0.0312(11) -0.0058(10) 0.0023(8) -0.0037(9)
N11A 0.0608(12) 0.0510(12) 0.0475(12) 0.0111(10) 0.0163(9) -0.0030(9)
C11A 0.0425(12) 0.095(2) 0.085(2) 0.0391(18) 0.0169(13) -0.0011(13)
C12A 0.0351(11) 0.0840(19) 0.0743(17) 0.0387(15) 0.0086(11) 0.0008(11)
C13A 0.0333(9) 0.0361(11) 0.0377(11) 0.0001(9) 0.0032(8) -0.0015(8)
C14A 0.0377(10) 0.0581(15) 0.0417(12) 0.0073(11) -0.0015(9) 0.0003(9)
C15A 0.0593(13) 0.0536(15) 0.0360(12) 0.0052(10) -0.0020(10) 0.0028(11)
C101 0.208(6) 0.066(3) 0.082(3) -0.006(2) -0.002(3) 0.015(3)
C102 0.193(4) 0.0415(19) 0.059(2) -0.0117(15) -0.008(2) 0.013(2)
C103 0.184(4) 0.051(2) 0.063(2) -0.0084(16) -0.006(2) 0.006(2)
C104 0.219(5) 0.064(2) 0.071(3) 0.0071(19) 0.008(3) 0.001(3)
C105 0.193(6) 0.107(4) 0.102(4) -0.001(3) -0.040(4) 0.019(4)
C106 0.173(5) 0.103(4) 0.112(4) -0.001(3) -0.018(4) 0.022(3)
C107 0.063(3) 0.061(4) 0.124(6) -0.010(4) 0.003(4) 0.001(3)
C108 0.075(4) 0.050(3) 0.079(4) -0.004(3) 0.023(3) -0.008(3)

loop_
_atom_type_symbol
_atom_type_description
_atom_type_scat_dispersion_real
_atom_type_scat_dispersion_imag
_atom_type_scat_source
C C 0.0033 0.0016 'International Tables Vol C Tables 4.2.6.8 and 6.1.1.4'
H H 0.0000 0.0000 'International Tables Vol C Tables 4.2.6.8 and 6.1.1.4'
N N 0.0061 0.0033 'International Tables Vol C Tables 4.2.6.8 and 6.1.1.4'
O O 0.0106 0.0060 'International Tables Vol C Tables 4.2.6.8 and 6.1.1.4'

loop_
_geom_angle_atom_site_label_1
_geom_angle_atom_site_label_2
_geom_angle_atom_site_label_3
_geom_angle
_geom_angle_site_symmetry_3
C16 C11 C12 118.04(17) .
C16 C11 C21 120.67(17) .
C12 C11 C21 121.21(15) .
C13 C12 C11 120.29(18) .
C13 C12 C17 118.83(18) .
C11 C12 C17 120.79(17) .
C14 C13 C12 120.4(2) .
C13 C14 C15 119.8(2) .
C16 C15 C14 120.7(2) .
C15 C16 C11 120.6(2) .
C15 C16 C18 118.31(18) .
C11 C16 C18 120.99(18) .
O12 C17 O11 122.4(2) .
O12 C17 C12 123.2(2) .
O11 C17 C12 114.32(18) .
O13 C18 O14 120.5(2) .
O13 C18 C16 121.6(2) .
O14 C18 C16 117.86(18) .
C22 C21 C26 117.92(17) .
C22 C21 C11 120.98(17) .
C26 C21 C11 121.05(17) .
C23 C22 C21 120.57(19) .
C23 C22 C27 118.48(18) .
C21 C22 C27 120.94(17) .
C24 C23 C22 120.9(2) .
C25 C24 C23 119.4(2) .
C24 C25 C26 120.8(2) .
C25 C26 C21 120.28(19) .
C25 C26 C28 118.57(18) .
C21 C26 C28 121.14(18) .
O21 C27 O22 124.1(2) .
O21 C27 C22 118.79(17) .
O22 C27 C22 117.08(17) .
O24 C28 O23 122.1(2) .
O24 C28 C26 123.42(18) .
O23 C28 C26 114.47(19) .
C15A N11A C11A 120.7(2) .
N11A C11A C12A 121.4(2) .
C11A C12A C13A 119.7(2) .
C14A C13A C12A 117.05(19) .
C14A C13A C13A 121.7(2) 3_665
C12A C13A C13A 121.2(2) 3_665
C15A C14A C13A 120.27(19) .
N11A C15A C14A 120.8(2) .
C107 C101 C106 134.5(7) .
C107 C101 C102 105.3(5) .
C106 C101 C102 120.2(5) .
C103 C102 C101 116.9(4) .
C103 C102 C102 120.6(6) 3_675
C101 C102 C102 122.5(6) 3_675
C108 C103 C104 125.7(6) .
C108 C103 C102 113.2(5) .
C104 C103 C102 121.0(5) .
C105 C104 C103 120.3(5) .
C106 C105 C104 120.0(5) .
C105 C106 C101 121.5(6) .
C101 C107 C108 135.1(6) 3_675
C103 C108 C107 123.2(6) 3_675

loop_
_geom_bond_atom_site_label_1
_geom_bond_atom_site_label_2
_geom_bond_distance
_geom_bond_site_symmetry_2
O11 C17 1.298(3) .
O12 C17 1.195(2) .
O13 C18 1.206(3) .
O14 C18 1.312(3) .
C11 C16 1.403(2) .
C11 C12 1.405(3) .
C11 C21 1.497(3) .
C12 C13 1.387(3) .
C12 C17 1.485(3) .
C13 C14 1.375(3) .
C14 C15 1.381(4) .
C15 C16 1.372(3) .
C16 C18 1.499(3) .
O21 C27 1.246(2) .
O22 C27 1.253(2) .
O23 C28 1.290(3) .
O24 C28 1.219(3) .
C21 C22 1.399(3) .
C21 C26 1.411(3) .
C22 C23 1.386(3) .
C22 C27 1.510(3) .
C23 C24 1.380(3) .
C24 C25 1.374(3) .
C25 C26 1.391(3) .
C26 C28 1.481(3) .
N11A C15A 1.314(3) .
N11A C11A 1.324(3) .
C11A C12A 1.359(4) .
C12A C13A 1.388(3) .
C13A C14A 1.380(3) .
C13A C13A 1.477(4) 3_665
C14A C15A 1.368(3) .
C101 C107 1.269(9) .
C101 C106 1.386(6) .
C101 C102 1.416(6) .
C102 C103 1.399(6) .
C102 C102 1.450(7) 3_675
C103 C108 1.237(7) .
C103 C104 1.398(6) .
C104 C105 1.363(7) .
C105 C106 1.353(7) .
C107 C108 1.343(10) 3_675
C108 C107 1.343(10) 3_675
